data_1559135
loop_
_publ_author_name
'Saha, Sanu'
'Paul, Debobrata'
'Goswami, Rajib Kumar'

_publ_section_title
;
 Cyclodepsipeptide Alveolaride C: Total Synthesis and Structural
 Assignment
;
_journal_name_full 'Chemical Science'
_journal_paper_doi 10.1039/D0SC04478D
_journal_year 2020
_chemical_absolute_configuration ad
_chemical_formula_moiety 'C15 H30 O4'
_chemical_formula_sum 'C15 H30 O4'
_chemical_formula_weight 274.39
_space_group_crystal_system monoclinic
_space_group_IT_number 4
_space_group_name_Hall 'P 2yb'
_space_group_name_H-M_alt 'P 1 21 1'
_atom_sites_solution_hydrogens geom
_audit_creation_date 2020-03-04
_audit_creation_method
;
Olex2 1.2
(compiled 2018.05.29 svn.r3508 for OlexSys, GUI svn.r5506)
;
_audit_update_record
;
2020-03-13 deposited with the CCDC.	2020-09-18 downloaded from the CCDC.
;
_cell_angle_alpha 90
_cell_angle_beta 94.25(4)
_cell_angle_gamma 90
_cell_formula_units_Z 2
_cell_length_a 8.380(12)
_cell_length_b 5.067(7)
_cell_length_c 19.58(3)
_cell_measurement_reflns_used 632
_cell_measurement_temperature 301(2)
_cell_measurement_theta_max 24.68
_cell_measurement_theta_min 2.44
_cell_volume 829(2)
_computing_cell_refinement 'SAINT V8.38A (?, 2016)'
_computing_data_reduction 'SAINT V8.38A (?, 2016)'
_computing_molecular_graphics 'Olex2 (Dolomanov et al., 2009)'
_computing_publication_material 'Olex2 (Dolomanov et al., 2009)'
_computing_structure_refinement 'ShelXL (Sheldrick, 2015)'
_computing_structure_solution 'SHELXT 2014/5 (Sheldrick, 2014)'
_diffrn_ambient_temperature 301.57
_diffrn_measured_fraction_theta_full 0.962
_diffrn_measured_fraction_theta_max 0.988
_diffrn_measurement_device_type 'Bruker APEX-II CCD'
_diffrn_measurement_method '\f and \w scans'
_diffrn_radiation_type MoK\a
_diffrn_radiation_wavelength 0.71073
_diffrn_reflns_av_R_equivalents 0.1653
_diffrn_reflns_av_unetI/netI 0.3293
_diffrn_reflns_Laue_measured_fraction_full 0.962
_diffrn_reflns_Laue_measured_fraction_max 0.988
_diffrn_reflns_limit_h_max 9
_diffrn_reflns_limit_h_min -9
_diffrn_reflns_limit_k_max 5
_diffrn_reflns_limit_k_min -6
_diffrn_reflns_limit_l_max 23
_diffrn_reflns_limit_l_min -17
_diffrn_reflns_number 4883
_diffrn_reflns_point_group_measured_fraction_full 0.894
_diffrn_reflns_point_group_measured_fraction_max 0.919
_diffrn_reflns_theta_full 25.242
_diffrn_reflns_theta_max 24.997
_diffrn_reflns_theta_min 2.437
_diffrn_standards_number 0
_exptl_absorpt_coefficient_mu 0.077
_exptl_absorpt_correction_T_max 0.7453
_exptl_absorpt_correction_T_min 0.3468
_exptl_absorpt_correction_type multi-scan
_exptl_absorpt_process_details
;
SADABS-2016/2 (Bruker,2016/2) was used for absorption correction.
wR2(int) was 0.1331 before and 0.0768 after correction.
The Ratio of minimum to maximum transmission is 0.4653.
The \l/2 correction factor is Not present.
;
_exptl_crystal_colour colourless
_exptl_crystal_density_diffrn 1.099
_exptl_crystal_description needle
_exptl_crystal_F_000 304
_refine_diff_density_max 0.274
_refine_diff_density_min -0.289
_refine_diff_density_rms 0.074
_refine_ls_abs_structure_details
;
 Flack x determined using 182 quotients [(I+)-(I-)]/[(I+)+(I-)]
 (Parsons, Flack and Wagner, Acta Cryst. B69 (2013) 249-259).
;
_refine_ls_abs_structure_Flack -3.3(10)
_refine_ls_extinction_method none
_refine_ls_goodness_of_fit_ref 0.938
_refine_ls_hydrogen_treatment constr
_refine_ls_matrix_type full
_refine_ls_number_parameters 153
_refine_ls_number_reflns 2666
_refine_ls_number_restraints 6
_refine_ls_restrained_S_all 0.939
_refine_ls_R_factor_all 0.3111
_refine_ls_R_factor_gt 0.1285
_refine_ls_shift/su_max 0.000
_refine_ls_shift/su_mean 0.000
_refine_ls_structure_factor_coef Fsqd
_refine_ls_weighting_details 'w=1/[\s^2^(Fo^2^)+(0.1380P)^2^] where P=(Fo^2^+2Fc^2^)/3'
_refine_ls_weighting_scheme calc
_refine_ls_wR_factor_gt 0.2632
_refine_ls_wR_factor_ref 0.3464
_reflns_Friedel_coverage 0.655
_reflns_Friedel_fraction_full 0.808
_reflns_Friedel_fraction_max 0.830
_reflns_number_gt 805
_reflns_number_total 2666
_reflns_threshold_expression 'I > 2\s(I)'
_cod_data_source_file d0sc04478d2.cif
_cod_data_source_block test1_a
_cod_database_code 1559135
_shelxl_version_number 2014-3
_shelx_space_group_comment
;
The symmetry employed for this shelxl refinement is uniquely defined
by the following loop, which should always be used as a source of
symmetry information in preference to the above space-group names.
They are only intended as comments.
;
_olex2_refinement_description
;
1. Fixed Uiso
 At 1.2 times of:
  All C(H) groups, All C(H,H) groups
 At 1.5 times of:
  All C(H,H,H) groups, All O(H) groups
2. Restrained distances
 C00D-C009 \\sim C00D-C00C
 with sigma of 0.02
 C00G-C00F \\sim C00H-C00F
 with sigma of 0.02
 C00C-C00A \\sim C00D-C00C
 with sigma of 0.02
 C009-C008 \\sim C00E-C008
 with sigma of 0.02
3. Uiso/Uaniso restraints and constraints
Uanis(C005) = Uanis(C007)
Uanis(C00A) = Uanis(C00I)
Uanis(C008) = Uanis(C007)
Uanis(C00F) = Uanis(C00H)
4.a Ternary CH refined with riding coordinates:
 C005(H005), C007(H007), C008(H008)
4.b Secondary CH2 refined with riding coordinates:
 C009(H00A,H00B), C00A(H00C,H00D), C00B(H00E,H00F), C00C(H00G,H00H), C00D(H00I,
 H00J), C00F(H00N,H00O), C00G(H00P,H00Q), C00H(H00R,H00S), C00I(H00T,H00U)
4.c Idealised Me refined as rotating group:
 C00E(H00K,H00L,H00M), C00J(H00V,H00W,H00X)
4.d Idealised tetrahedral OH refined as rotating group:
 O001(H001), O002(H002), O004(H004)
;
_olex2_submission_special_instructions 'No special instructions were received'

loop_
_space_group_symop_operation_xyz
'x, y, z'
'-x, y+1/2, -z'

loop_
_atom_site_label
_atom_site_type_symbol
_atom_site_fract_x
_atom_site_fract_y
_atom_site_fract_z
_atom_site_U_iso_or_equiv
_atom_site_adp_type
_atom_site_occupancy
_atom_site_site_symmetry_order
_atom_site_calc_flag
_atom_site_refinement_flags_posn
_atom_site_refinement_flags_adp
_atom_site_refinement_flags_occupancy
_atom_site_disorder_assembly
_atom_site_disorder_group
O001 O 0.2768(12) 0.2045(18) 0.8726(7) 0.075(4) Uani 1 1 d . . . . .
H001 H 0.2224 0.1297 0.8999 0.113 Uiso 1 1 calc GR . . . .
O002 O 0.4689(12) 0.5219(16) 0.9717(6) 0.067(4) Uani 1 1 d . . . . .
H002 H 0.4671 0.3604 0.9742 0.101 Uiso 1 1 calc GR . . . .
O003 O 0.0828(10) 0.3655(17) 0.9642(6) 0.059(3) Uani 1 1 d . . . . .
O004 O 0.1266(11) 0.7919(18) 0.9436(6) 0.069(4) Uani 1 1 d . . . . .
H004 H 0.0471 0.8129 0.9650 0.103 Uiso 1 1 calc GR . . . .
C005 C 0.4308(15) 0.599(2) 0.9040(8) 0.044(2) Uani 1 1 d . . . . .
H005 H 0.4220 0.7921 0.9025 0.052 Uiso 1 1 calc R . . . .
C006 C 0.1498(17) 0.533(3) 0.9337(9) 0.055(4) Uani 1 1 d . . . . .
C007 C 0.2646(16) 0.478(2) 0.8809(9) 0.044(2) Uani 1 1 d . . . . .
H007 H 0.2246 0.5578 0.8374 0.052 Uiso 1 1 calc R . . . .
C008 C 0.5569(13) 0.515(2) 0.8578(7) 0.044(2) Uani 1 1 d D . . . .
H008 H 0.5628 0.3218 0.8585 0.052 Uiso 1 1 calc R . . . .
C009 C 0.5223(17) 0.605(3) 0.7826(8) 0.070(5) Uani 1 1 d D . . . .
H00A H 0.4104 0.5708 0.7691 0.084 Uiso 1 1 calc R . . . .
H00B H 0.5384 0.7943 0.7804 0.084 Uiso 1 1 calc R . . . .
C00A C 0.6986(19) 0.467(4) 0.6111(10) 0.085(4) Uani 1 1 d D . . . .
H00C H 0.6773 0.2787 0.6076 0.102 Uiso 1 1 calc R . . . .
H00D H 0.8089 0.4890 0.6289 0.102 Uiso 1 1 calc R . . . .
C00B C 0.6775(18) 0.587(3) 0.5414(9) 0.073(5) Uani 1 1 d . . . . .
H00E H 0.6956 0.7754 0.5449 0.087 Uiso 1 1 calc R . . . .
H00F H 0.5684 0.5589 0.5227 0.087 Uiso 1 1 calc R . . . .
C00C C 0.5913(19) 0.585(4) 0.6603(9) 0.076(5) Uani 1 1 d D . . . .
H00G H 0.4809 0.5513 0.6442 0.091 Uiso 1 1 calc R . . . .
H00H H 0.6068 0.7747 0.6613 0.091 Uiso 1 1 calc R . . . .
C00D C 0.6201(19) 0.479(3) 0.7323(10) 0.083(7) Uani 1 1 d D . . . .
H00I H 0.5981 0.2906 0.7316 0.099 Uiso 1 1 calc R . . . .
H00J H 0.7322 0.5019 0.7472 0.099 Uiso 1 1 calc R . . . .
C00E C 0.7255(16) 0.627(4) 0.8848(10) 0.103(8) Uani 1 1 d D . . . .
H00K H 0.7334 0.8090 0.8714 0.155 Uiso 1 1 calc GR . . . .
H00L H 0.8084 0.5273 0.8654 0.155 Uiso 1 1 calc GR . . . .
H00M H 0.7374 0.6144 0.9338 0.155 Uiso 1 1 calc GR . . . .
C00F C 0.889(2) 0.472(4) 0.3759(10) 0.111(6) Uani 1 1 d D . . . .
H00N H 0.8690 0.2834 0.3725 0.134 Uiso 1 1 calc R . . . .
H00O H 0.9980 0.4948 0.3959 0.134 Uiso 1 1 calc R . . . .
C00G C 0.778(2) 0.588(4) 0.4222(10) 0.095(6) Uani 1 1 d D . . . .
H00P H 0.6696 0.5652 0.4023 0.114 Uiso 1 1 calc R . . . .
H00Q H 0.7987 0.7763 0.4258 0.114 Uiso 1 1 calc R . . . .
C00H C 0.878(2) 0.586(5) 0.3057(11) 0.111(6) Uani 1 1 d D . . . .
H00R H 0.8970 0.7747 0.3095 0.134 Uiso 1 1 calc R . . . .
H00S H 0.7689 0.5626 0.2861 0.134 Uiso 1 1 calc R . . . .
C00I C 0.791(2) 0.470(4) 0.4936(10) 0.085(4) Uani 1 1 d . . . . .
H00T H 0.7708 0.2817 0.4899 0.102 Uiso 1 1 calc R . . . .
H00U H 0.8994 0.4932 0.5135 0.102 Uiso 1 1 calc R . . . .
C00J C 0.990(3) 0.473(5) 0.2572(11) 0.138(10) Uani 1 1 d . . . . .
H00V H 1.0968 0.4737 0.2784 0.207 Uiso 1 1 calc GR . . . .
H00W H 0.9859 0.5781 0.2163 0.207 Uiso 1 1 calc GR . . . .
H00X H 0.9586 0.2954 0.2458 0.207 Uiso 1 1 calc GR . . . .

loop_
_atom_site_aniso_label
_atom_site_aniso_U_11
_atom_site_aniso_U_22
_atom_site_aniso_U_33
_atom_site_aniso_U_23
_atom_site_aniso_U_13
_atom_site_aniso_U_12
O001 0.063(8) 0.042(6) 0.124(14) -0.018(7) 0.022(7) -0.002(5)
O002 0.076(7) 0.022(5) 0.102(12) 0.006(6) 0.000(6) 0.006(6)
O003 0.054(6) 0.023(5) 0.101(10) 0.013(6) 0.012(6) -0.010(5)
O004 0.069(7) 0.042(7) 0.099(11) -0.010(6) 0.030(7) -0.004(5)
C005 0.056(5) 0.022(4) 0.055(7) -0.001(4) 0.019(4) -0.006(3)
C006 0.071(10) 0.028(9) 0.069(13) 0.022(9) 0.021(9) -0.002(8)
C007 0.056(5) 0.022(4) 0.055(7) -0.001(4) 0.019(4) -0.006(3)
C008 0.056(5) 0.022(4) 0.055(7) -0.001(4) 0.019(4) -0.006(3)
C009 0.066(10) 0.059(11) 0.087(17) -0.011(10) 0.023(10) -0.005(8)
C00A 0.085(8) 0.114(11) 0.055(11) -0.014(9) 0.005(7) -0.005(8)
C00B 0.080(11) 0.092(12) 0.044(13) -0.006(11) -0.013(9) 0.019(10)
C00C 0.087(12) 0.079(12) 0.063(16) -0.022(11) 0.010(11) 0.002(10)
C00D 0.056(10) 0.063(11) 0.13(2) 0.001(12) 0.023(11) 0.010(8)
C00E 0.050(10) 0.114(16) 0.14(2) 0.017(15) -0.027(11) -0.026(11)
C00F 0.117(11) 0.132(14) 0.084(15) -0.017(12) -0.003(12) 0.001(10)
C00G 0.117(15) 0.100(15) 0.067(17) -0.017(13) -0.009(12) 0.017(13)
C00H 0.117(11) 0.132(14) 0.084(15) -0.017(12) -0.003(12) 0.001(10)
C00I 0.085(8) 0.114(11) 0.055(11) -0.014(9) 0.005(7) -0.005(8)
C00J 0.16(2) 0.20(3) 0.054(18) -0.019(16) 0.016(15) -0.023(19)

loop_
_atom_type_symbol
_atom_type_description
_atom_type_scat_dispersion_real
_atom_type_scat_dispersion_imag
_atom_type_scat_source
C C 0.0033 0.0016 'International Tables Vol C Tables 4.2.6.8 and 6.1.1.4'
H H 0.0000 0.0000 'International Tables Vol C Tables 4.2.6.8 and 6.1.1.4'
O O 0.0106 0.0060 'International Tables Vol C Tables 4.2.6.8 and 6.1.1.4'

loop_
_geom_angle_atom_site_label_1
_geom_angle_atom_site_label_2
_geom_angle_atom_site_label_3
_geom_angle
_geom_angle_site_symmetry_1
_geom_angle_site_symmetry_3
_geom_angle_publ_flag
C007 O001 H001 109.5 . . ?
C005 O002 H002 109.5 . . ?
C006 O004 H004 109.5 . . ?
O002 C005 H005 108.7 . . ?
O002 C005 C007 107.5(11) . . ?
O002 C005 C008 111.7(12) . . ?
C007 C005 H005 108.7 . . ?
C008 C005 H005 108.7 . . ?
C008 C005 C007 111.5(11) . . ?
O003 C006 O004 122.7(13) . . ?
O003 C006 C007 124.2(13) . . ?
O004 C006 C007 113.1(10) . . ?
O001 C007 C005 110.6(11) . . ?
O001 C007 C006 108.8(11) . . ?
O001 C007 H007 109.3 . . ?
C005 C007 H007 109.3 . . ?
C006 C007 C005 109.5(13) . . ?
C006 C007 H007 109.3 . . ?
C005 C008 H008 108.2 . . ?
C005 C008 C009 113.5(11) . . ?
C005 C008 C00E 110.4(13) . . ?
C009 C008 H008 108.2 . . ?
C009 C008 C00E 108.2(11) . . ?
C00E C008 H008 108.2 . . ?
C008 C009 H00A 108.4 . . ?
C008 C009 H00B 108.4 . . ?
H00A C009 H00B 107.4 . . ?
C00D C009 C008 115.7(14) . . ?
C00D C009 H00A 108.4 . . ?
C00D C009 H00B 108.4 . . ?
H00C C00A H00D 107.8 . . ?
C00B C00A H00C 109.0 . . ?
C00B C00A H00D 109.0 . . ?
C00C C00A H00C 109.0 . . ?
C00C C00A H00D 109.0 . . ?
C00C C00A C00B 113.0(16) . . ?
C00A C00B H00E 109.3 . . ?
C00A C00B H00F 109.3 . . ?
C00A C00B C00I 111.8(14) . . ?
H00E C00B H00F 107.9 . . ?
C00I C00B H00E 109.3 . . ?
C00I C00B H00F 109.3 . . ?
C00A C00C H00G 108.9 . . ?
C00A C00C H00H 108.9 . . ?
C00A C00C C00D 113.3(16) . . ?
H00G C00C H00H 107.7 . . ?
C00D C00C H00G 108.9 . . ?
C00D C00C H00H 108.9 . . ?
C009 C00D C00C 114.1(15) . . ?
C009 C00D H00I 108.7 . . ?
C009 C00D H00J 108.7 . . ?
C00C C00D H00I 108.7 . . ?
C00C C00D H00J 108.7 . . ?
H00I C00D H00J 107.6 . . ?
C008 C00E H00K 109.5 . . ?
C008 C00E H00L 109.5 . . ?
C008 C00E H00M 109.5 . . ?
H00K C00E H00L 109.5 . . ?
H00K C00E H00M 109.5 . . ?
H00L C00E H00M 109.5 . . ?
H00N C00F H00O 107.6 . . ?
C00G C00F H00N 108.7 . . ?
C00G C00F H00O 108.7 . . ?
C00G C00F C00H 114(2) . . ?
C00H C00F H00N 108.7 . . ?
C00H C00F H00O 108.7 . . ?
C00F C00G H00P 108.8 . . ?
C00F C00G H00Q 108.8 . . ?
C00F C00G C00I 113.9(17) . . ?
H00P C00G H00Q 107.7 . . ?
C00I C00G H00P 108.8 . . ?
C00I C00G H00Q 108.8 . . ?
C00F C00H H00R 108.4 . . ?
C00F C00H H00S 108.4 . . ?
C00F C00H C00J 116(2) . . ?
H00R C00H H00S 107.4 . . ?
C00J C00H H00R 108.4 . . ?
C00J C00H H00S 108.4 . . ?
C00B C00I C00G 114.4(16) . . ?
C00B C00I H00T 108.7 . . ?
C00B C00I H00U 108.7 . . ?
C00G C00I H00T 108.7 . . ?
C00G C00I H00U 108.7 . . ?
H00T C00I H00U 107.6 . . ?
C00H C00J H00V 109.5 . . ?
C00H C00J H00W 109.5 . . ?
C00H C00J H00X 109.5 . . ?
H00V C00J H00W 109.5 . . ?
H00V C00J H00X 109.5 . . ?
H00W C00J H00X 109.5 . . ?

loop_
_geom_bond_atom_site_label_1
_geom_bond_atom_site_label_2
_geom_bond_distance
_geom_bond_site_symmetry_2
_geom_bond_publ_flag
O001 H001 0.8200 . ?
O001 C007 1.401(13) . ?
O002 H002 0.8200 . ?
O002 C005 1.396(16) . ?
O003 C006 1.202(14) . ?
O004 H004 0.8200 . ?
O004 C006 1.341(16) . ?
C005 H005 0.9800 . ?
C005 C007 1.559(18) . ?
C005 C008 1.503(17) . ?
C006 C007 1.489(18) . ?
C007 H007 0.9800 . ?
C008 H008 0.9800 . ?
C008 C009 1.550(16) . ?
C008 C00E 1.578(15) . ?
C009 H00A 0.9700 . ?
C009 H00B 0.9700 . ?
C009 C00D 1.474(15) . ?
C00A H00C 0.9700 . ?
C00A H00D 0.9700 . ?
C00A C00B 1.49(2) . ?
C00A C00C 1.492(16) . ?
C00B H00E 0.9700 . ?
C00B H00F 0.9700 . ?
C00B C00I 1.50(2) . ?
C00C H00G 0.9700 . ?
C00C H00H 0.9700 . ?
C00C C00D 1.512(17) . ?
C00D H00I 0.9700 . ?
C00D H00J 0.9700 . ?
C00E H00K 0.9600 . ?
C00E H00L 0.9600 . ?
C00E H00M 0.9600 . ?
C00F H00N 0.9700 . ?
C00F H00O 0.9700 . ?
C00F C00G 1.472(18) . ?
C00F C00H 1.49(2) . ?
C00G H00P 0.9700 . ?
C00G H00Q 0.9700 . ?
C00G C00I 1.52(2) . ?
C00H H00R 0.9700 . ?
C00H H00S 0.9700 . ?
C00H C00J 1.50(3) . ?
C00I H00T 0.9700 . ?
C00I H00U 0.9700 . ?
C00J H00V 0.9600 . ?
C00J H00W 0.9600 . ?
C00J H00X 0.9600 . ?
